data_2017163
loop_
_publ_author_name
'\<Cern\'ak, Juraj'
'Pavlov\'a, Anna'
'Du\<sek, Michal'
'Fejfarov\'a, Karla'

_publ_section_title
;Bis(di-2-pyridylamine-\k^2^<i>N</i>^2^,<i>N</i>^2'^)(nitrato-\k^2^<i>O</i>,<i>O</i>')nickel(II)
 nitrate
;
_journal_coeditor_code BG3101
_journal_issue 7
_journal_name_full 'Acta Crystallographica Section C'
_journal_page_first m260
_journal_page_last m262
_journal_paper_doi 10.1107/S0108270109021131
_journal_volume 65
_journal_year 2009
_chemical_formula_iupac '[Ni (N O3) (C10 H9 N3)2] N O3'
_chemical_formula_moiety 'C20 H18 N7 Ni O3 +, N O3 -'
_chemical_formula_sum 'C20 H18 N8 Ni O6'
_chemical_formula_weight 525.1
_chemical_name_systematic
;
Bis(di-2-pyridylamine-\k^2^<i>N</i>^2^,<i>N</i>^2'^)(nitrato-
k^2^<i>O</i>,<i>O</i>')nickel(II) nitrate
;
_space_group_IT_number 14
_symmetry_cell_setting monoclinic
_symmetry_space_group_name_Hall '-P 2ybc'
_symmetry_space_group_name_H-M 'P 1 21/c 1'
_cell_angle_alpha 90
_cell_angle_beta 113.843(2)
_cell_angle_gamma 90
_cell_formula_units_Z 4
_cell_length_a 14.5928(2)
_cell_length_b 9.8699(2)
_cell_length_c 16.0846(3)
_cell_measurement_reflns_used 14914
_cell_measurement_temperature 120
_cell_measurement_theta_max 26.4996
_cell_measurement_theta_min 2.5619
_cell_volume 2118.95(7)
_computing_cell_refinement 'Crysalis RED (Oxford Diffraction, 2007)'
_computing_data_collection 'Crysalis CCD (Oxford Diffraction, 2007)'
_computing_data_reduction 'Crysalis RED (Oxford Diffraction, 2007)'
_computing_molecular_graphics 'DIAMOND (Brandenburg & Putz, 2005)'
_computing_publication_material 'JANA2006 (Pet\<r\'i\<cek <i>et al.</i>,  2007)'
_computing_structure_refinement 'JANA2006 (Pet\<r\'i\<cek <i>et al.</i>,  2007)'
_computing_structure_solution 'SIR2002 (Burla <i>et al.</i>,  2003)'
_diffrn_ambient_temperature 120
_diffrn_detector_area_resol_mean 8.3438
_diffrn_measured_fraction_theta_full 0.99
_diffrn_measured_fraction_theta_max 0.99
_diffrn_measurement_device_type 'Oxford Diffraction Xcalibur 2 diffractometer with a Sapphire 2 CCD detector'
_diffrn_measurement_method 'Rotation method data acquisition using \w'
_diffrn_radiation_monochromator graphite
_diffrn_radiation_source 'X-ray tube'
_diffrn_radiation_type 'Mo K\a'
_diffrn_radiation_wavelength 0.71073
_diffrn_reflns_av_R_equivalents 0.025
_diffrn_reflns_av_sigmaI/netI 0.0191
_diffrn_reflns_limit_h_max 18
_diffrn_reflns_limit_h_min -18
_diffrn_reflns_limit_k_max 12
_diffrn_reflns_limit_k_min -12
_diffrn_reflns_limit_l_max 20
_diffrn_reflns_limit_l_min -20
_diffrn_reflns_number 25248
_diffrn_reflns_reduction_process
; Integration of the CCD images was done by program Crysalis RED
(Oxford diffraction, 2007). The same program was used for indexing of the
crystal shape, its refinement and absorption correction.
;
_diffrn_reflns_theta_full 26.52
_diffrn_reflns_theta_max 26.52
_diffrn_reflns_theta_min 2.48
_exptl_absorpt_coefficient_mu 0.975
_exptl_absorpt_correction_T_max 0.900
_exptl_absorpt_correction_T_min 0.740
_exptl_absorpt_correction_type analytical
_exptl_absorpt_process_details
;
(CrysAlis RED; Oxford Diffraction, 2007)
;
_exptl_crystal_colour violet
_exptl_crystal_density_diffrn 1.6455
_exptl_crystal_density_method 'not measured'
_exptl_crystal_description prism
_exptl_crystal_F_000 1080
_exptl_crystal_size_max 0.4241
_exptl_crystal_size_mid 0.2187
_exptl_crystal_size_min 0.1600
_refine_diff_density_max 0.18
_refine_diff_density_min -0.17
_refine_ls_extinction_method none
_refine_ls_goodness_of_fit_ref 1.08
_refine_ls_hydrogen_treatment mixed
_refine_ls_number_constraints 66
_refine_ls_number_parameters 322
_refine_ls_number_reflns 4401
_refine_ls_number_restraints 2
_refine_ls_R_factor_all 0.0306
_refine_ls_R_factor_gt 0.0228
_refine_ls_shift/su_max 0.0073
_refine_ls_shift/su_mean 0.0002
_refine_ls_structure_factor_coef Fsqd
_refine_ls_weighting_details w=1/[\s^2^(I)+0.0016I^2^]
_refine_ls_weighting_scheme sigma
_refine_ls_wR_factor_gt 0.0620
_refine_ls_wR_factor_ref 0.0641
_reflns_number_gt 3553
_reflns_number_total 4401
_reflns_threshold_expression I>3\s(I)
_cod_data_source_file bg3101.cif
_cod_data_source_block I
_cod_original_sg_symbol_H-M 'P 21/c'
_cod_original_formula_sum 'C20 H18 N8 Ni1 O6'
_cod_database_code 2017163
_cod_database_fobs_code 2017163

loop_
_symmetry_equiv_pos_site_id
_symmetry_equiv_pos_as_xyz
1 x,y,z
2 -x,y+1/2,-z+1/2
3 -x,-y,-z
4 x,-y+1/2,z+1/2

loop_
_atom_site_type_symbol
_atom_site_label
_atom_site_fract_x
_atom_site_fract_y
_atom_site_fract_z
_atom_site_U_iso_or_equiv
_atom_site_adp_type
_atom_site_calc_flag
_atom_site_refinement_flags
_atom_site_occupancy
_atom_site_disorder_assembly
_atom_site_disorder_group
Ni Ni1 0.255028(13) 0.286718(19) 0.031241(12) 0.01455(7) Uani d . 1 . .
O O1 0.27780(11) -0.06906(12) -0.04116(8) 0.0360(5) Uani d . 1 . .
O O2 0.20731(8) 0.13091(11) -0.07205(7) 0.0221(4) Uani d . 1 . .
O O3 0.32559(8) 0.09276(11) 0.06055(7) 0.0211(4) Uani d . 1 . .
O O4 0.72889(10) 0.27464(15) 0.36508(9) 0.0385(5) Uani d . 1 . .
O O5 0.83019(8) 0.23768(12) 0.29923(8) 0.0254(4) Uani d . 1 . .
O O6 0.69745(8) 0.35993(13) 0.23199(8) 0.0289(4) Uani d . 1 . .
N N1 0.36802(9) 0.33834(13) -0.00976(8) 0.0152(4) Uani d . 1 . .
N N2 0.48874(9) 0.33502(13) 0.14230(8) 0.0166(4) Uani d . 1 . .
N N3 0.33349(9) 0.38677(13) 0.14967(8) 0.0165(4) Uani d . 1 . .
N N4 0.14562(9) 0.21213(13) 0.06895(8) 0.0171(4) Uani d . 1 . .
N N5 0.01542(9) 0.30067(13) -0.06264(9) 0.0196(5) Uani d . 1 . .
N N6 0.15800(9) 0.43677(13) -0.03750(8) 0.0166(4) Uani d . 1 . .
N N7 0.27041(10) 0.04699(14) -0.01832(9) 0.0215(5) Uani d . 1 . .
N N8 0.75161(9) 0.29001(13) 0.30003(9) 0.0215(5) Uani d . 1 . .
C C1 0.34944(11) 0.34350(15) -0.09953(10) 0.0178(5) Uani d . 1 . .
C C2 0.42269(11) 0.33651(16) -0.13200(10) 0.0197(6) Uani d . 1 . .
C C3 0.52169(11) 0.31843(16) -0.07025(10) 0.0200(6) Uani d . 1 . .
C C4 0.54294(11) 0.31597(15) 0.02110(10) 0.0183(5) Uani d . 1 . .
C C5 0.46444(11) 0.33051(14) 0.04960(10) 0.0148(5) Uani d . 1 . .
C C6 0.43447(11) 0.38940(15) 0.18792(10) 0.0150(5) Uani d . 1 . .
C C7 0.48821(11) 0.44355(15) 0.27503(10) 0.0181(5) Uani d . 1 . .
C C8 0.43636(12) 0.49832(15) 0.32163(10) 0.0206(6) Uani d . 1 . .
C C9 0.33181(12) 0.49993(16) 0.28133(10) 0.0218(6) Uani d . 1 . .
C C10 0.28469(11) 0.44450(16) 0.19658(10) 0.0200(6) Uani d . 1 . .
C C11 0.17192(11) 0.13254(16) 0.14374(10) 0.0204(5) Uani d . 1 . .
C C12 0.10539(12) 0.06317(16) 0.16772(10) 0.0215(6) Uani d . 1 . .
C C13 0.00292(12) 0.07388(16) 0.11087(10) 0.0201(6) Uani d . 1 . .
C C14 -0.02602(11) 0.15334(16) 0.03453(10) 0.0188(5) Uani d . 1 . .
C C15 0.04725(11) 0.22220(15) 0.01520(10) 0.0159(5) Uani d . 1 . .
C C16 0.05992(11) 0.41097(15) -0.08437(10) 0.0167(5) Uani d . 1 . .
C C17 -0.00083(11) 0.49445(16) -0.15686(10) 0.0189(5) Uani d . 1 . .
C C18 0.03961(12) 0.60932(16) -0.17607(10) 0.0216(6) Uani d . 1 . .
C C19 0.13951(12) 0.64263(16) -0.12327(10) 0.0206(6) Uani d . 1 . .
C C20 0.19468(11) 0.55425(16) -0.05610(10) 0.0197(6) Uani d . 1 . .
H H1c 0.281181 0.352539 -0.142537 0.0214 Uiso d . 1 . .
H H2c 0.406297 0.343892 -0.195947 0.0237 Uiso d . 1 . .
H H3c 0.574193 0.307865 -0.091267 0.024 Uiso d . 1 . .
H H4c 0.610619 0.304461 0.064843 0.022 Uiso d . 1 . .
H H7c 0.560127 0.44227 0.301552 0.0217 Uiso d . 1 . .
H H8c 0.471696 0.535173 0.381399 0.0247 Uiso d . 1 . .
H H9c 0.293979 0.538883 0.31224 0.0262 Uiso d . 1 . .
H H10c 0.212806 0.446638 0.168722 0.024 Uiso d . 1 . .
H H11c 0.241881 0.124443 0.182325 0.0244 Uiso d . 1 . .
H H12c 0.127862 0.008723 0.221771 0.0258 Uiso d . 1 . .
H H13c -0.04612 0.026208 0.125285 0.0241 Uiso d . 1 . .
H H14c -0.095585 0.161759 -0.005221 0.0226 Uiso d . 1 . .
H H17c -0.069565 0.471108 -0.192255 0.0226 Uiso d . 1 . .
H H18c -0.000507 0.666723 -0.225613 0.026 Uiso d . 1 . .
H H19c 0.168449 0.724762 -0.133759 0.0247 Uiso d . 1 . .
H H20c 0.263439 0.576515 -0.019927 0.0236 Uiso d . 1 . .
H H2n 0.5518(7) 0.3364(17) 0.1751(10) 0.0199 Uiso d . 1 . .
H H5n -0.0466(8) 0.2908(17) -0.0993(10) 0.0236 Uiso d . 1 . .

loop_
_atom_site_aniso_label
_atom_site_aniso_U_11
_atom_site_aniso_U_22
_atom_site_aniso_U_33
_atom_site_aniso_U_12
_atom_site_aniso_U_13
_atom_site_aniso_U_23
_atom_site_aniso_type_symbol
Ni1 0.00892(10) 0.01888(11) 0.01449(11) -0.00099(7) 0.00331(8) 0.00010(7) Ni
O1 0.0607(9) 0.0192(6) 0.0394(7) -0.0029(6) 0.0318(7) -0.0044(5) O
O2 0.0188(5) 0.0259(6) 0.0195(5) -0.0041(5) 0.0056(5) -0.0003(5) O
O3 0.0183(5) 0.0232(6) 0.0205(6) 0.0001(5) 0.0067(5) 0.0013(4) O
O4 0.0385(8) 0.0547(9) 0.0267(7) 0.0067(7) 0.0177(6) 0.0019(6) O
O5 0.0142(6) 0.0324(6) 0.0254(6) 0.0042(5) 0.0037(5) -0.0008(5) O
O6 0.0142(5) 0.0368(7) 0.0278(6) 0.0027(5) 0.0004(5) 0.0080(5) O
N1 0.0115(6) 0.0167(6) 0.0152(6) -0.0013(5) 0.0031(5) -0.0010(5) N
N2 0.0085(6) 0.0232(7) 0.0158(6) 0.0002(5) 0.0026(5) 0.0007(5) N
N3 0.0131(6) 0.0191(6) 0.0167(6) 0.0015(5) 0.0055(5) 0.0004(5) N
N4 0.0130(6) 0.0218(7) 0.0155(6) -0.0005(5) 0.0048(5) 0.0000(5) N
N5 0.0098(6) 0.0259(7) 0.0189(7) -0.0030(5) 0.0014(5) 0.0023(5) N
N6 0.0118(6) 0.0197(7) 0.0174(6) 0.0002(5) 0.0051(5) -0.0004(5) N
N7 0.0248(7) 0.0209(7) 0.0240(7) -0.0035(6) 0.0152(6) -0.0005(5) N
N8 0.0157(7) 0.0241(7) 0.0202(7) -0.0021(6) 0.0025(6) -0.0039(5) N
C1 0.0144(7) 0.0196(8) 0.0169(7) -0.0011(6) 0.0037(6) -0.0011(6) C
C2 0.0224(8) 0.0209(8) 0.0172(8) -0.0022(6) 0.0094(7) -0.0016(6) C
C3 0.0176(7) 0.0217(8) 0.0247(8) -0.0030(6) 0.0126(7) -0.0041(6) C
C4 0.0112(7) 0.0206(8) 0.0219(8) -0.0009(6) 0.0054(6) -0.0019(6) C
C5 0.0136(7) 0.0133(7) 0.0167(7) -0.0007(6) 0.0052(6) -0.0001(5) C
C6 0.0128(7) 0.0144(7) 0.0167(7) -0.0007(6) 0.0049(6) 0.0024(5) C
C7 0.0149(7) 0.0191(8) 0.0170(7) -0.0015(6) 0.0030(6) 0.0018(6) C
C8 0.0257(8) 0.0193(8) 0.0141(7) -0.0023(6) 0.0052(6) -0.0004(6) C
C9 0.0249(8) 0.0219(8) 0.0210(8) 0.0039(7) 0.0117(7) 0.0014(6) C
C10 0.0159(7) 0.0225(8) 0.0226(8) 0.0019(6) 0.0089(7) 0.0001(6) C
C11 0.0151(7) 0.0260(8) 0.0177(8) 0.0015(6) 0.0042(6) 0.0009(6) C
C12 0.0243(8) 0.0230(8) 0.0184(8) 0.0013(7) 0.0100(7) 0.0026(6) C
C13 0.0198(8) 0.0207(8) 0.0240(8) -0.0036(6) 0.0132(7) -0.0029(6) C
C14 0.0135(7) 0.0228(8) 0.0200(8) -0.0017(6) 0.0066(6) -0.0048(6) C
C15 0.0140(7) 0.0180(7) 0.0151(7) 0.0001(6) 0.0052(6) -0.0021(6) C
C16 0.0148(7) 0.0192(8) 0.0174(7) -0.0002(6) 0.0078(6) -0.0017(6) C
C17 0.0145(7) 0.0242(8) 0.0169(7) 0.0038(6) 0.0054(6) -0.0008(6) C
C18 0.0242(8) 0.0218(8) 0.0205(8) 0.0067(7) 0.0107(7) 0.0026(6) C
C19 0.0249(8) 0.0173(8) 0.0245(8) 0.0001(6) 0.0151(7) -0.0004(6) C
C20 0.0159(7) 0.0216(8) 0.0234(8) -0.0018(6) 0.0097(7) -0.0032(6) C

loop_
_atom_type_symbol
_atom_type_scat_dispersion_real
_atom_type_scat_dispersion_imag
_atom_type_scat_source
Ni 0.339 1.112 'International Tables Vol C tables 4.2.6.8 and 6.1.1.1'
C 0.003 0.002 'International Tables Vol C tables 4.2.6.8 and 6.1.1.1'
N 0.006 0.003 'International Tables Vol C tables 4.2.6.8 and 6.1.1.1'
O 0.011 0.006 'International Tables Vol C tables 4.2.6.8 and 6.1.1.1'
H 0.000 0.000 'International Tables Vol C tables 4.2.6.8 and 6.1.1.1'

loop_
_geom_angle_atom_site_label_1
_geom_angle_atom_site_label_2
_geom_angle_atom_site_label_3
_geom_angle_site_symmetry_1
_geom_angle_site_symmetry_2
_geom_angle_site_symmetry_3
_geom_angle
_geom_angle_publ_flag
O2 Ni1 O3 . . . 60.56(4) ?
O2 Ni1 N1 . . . 88.90(5) ?
O2 Ni1 N3 . . . 161.41(4) ?
O2 Ni1 N4 . . . 85.69(5) ?
O2 Ni1 N6 . . . 99.36(4) ?
O3 Ni1 N1 . . . 85.18(5) ?
O3 Ni1 N3 . . . 100.93(4) ?
O3 Ni1 N4 . . . 88.65(5) ?
O3 Ni1 N6 . . . 159.86(4) ?
N1 Ni1 N3 . . . 87.69(5) ?
N1 Ni1 N4 . . . 173.26(5) ?
N1 Ni1 N6 . . . 96.68(5) ?
N3 Ni1 N4 . . . 96.17(5) ?
N3 Ni1 N6 . . . 99.18(5) ?
N4 Ni1 N6 . . . 88.18(5) ?
C1 N1 C5 . . . 117.30(15) ?
C5 N2 C6 . . . 128.95(12) ?
C5 N2 H2n . . . 114.0(11) ?
C6 N2 H2n . . . 111.7(11) ?
C6 N3 C10 . . . 117.47(12) ?
C11 N4 C15 . . . 117.27(15) ?
C15 N5 C16 . . . 130.50(11) ?
C15 N5 H5n . . . 115.5(12) ?
C16 N5 H5n . . . 112.7(11) ?
C16 N6 C20 . . . 117.54(12) ?
O1 N7 O2 . . . 122.07(12) ?
O1 N7 O3 . . . 122.21(12) ?
O2 N7 O3 . . . 115.72(12) ?
O4 N8 O5 . . . 121.15(13) ?
O4 N8 O6 . . . 121.01(15) ?
O5 N8 O6 . . . 117.84(15) ?
N1 C1 C2 . . . 123.57(12) ?
N1 C1 H1c . . . 118.2142 ?
C2 C1 H1c . . . 118.2148 ?
C1 C2 C3 . . . 118.61(15) ?
C1 C2 H2c . . . 120.6954 ?
C3 C2 H2c . . . 120.6956 ?
C2 C3 C4 . . . 119.01(17) ?
C2 C3 H3c . . . 120.4967 ?
C4 C3 H3c . . . 120.4966 ?
C3 C4 C5 . . . 119.12(13) ?
C3 C4 H4c . . . 120.4375 ?
C5 C4 H4c . . . 120.4396 ?
N1 C5 N2 . . . 120.04(15) ?
N1 C5 C4 . . . 122.12(14) ?
N2 C5 C4 . . . 117.84(12) ?
N2 C6 N3 . . . 120.24(12) ?
N2 C6 C7 . . . 117.82(13) ?
N3 C6 C7 . . . 121.92(16) ?
C6 C7 C8 . . . 119.04(14) ?
C6 C7 H7c . . . 120.479 ?
C8 C7 H7c . . . 120.4811 ?
C7 C8 C9 . . . 119.41(13) ?
C7 C8 H8c . . . 120.2964 ?
C9 C8 H8c . . . 120.2955 ?
C8 C9 C10 . . . 118.21(17) ?
C8 C9 H9c . . . 120.8937 ?
C10 C9 H9c . . . 120.893 ?
N3 C10 C9 . . . 123.88(14) ?
N3 C10 H10c . . . 118.0607 ?
C9 C10 H10c . . . 118.0617 ?
N4 C11 C12 . . . 124.25(13) ?
N4 C11 H11c . . . 117.8732 ?
C12 C11 H11c . . . 117.8728 ?
C11 C12 C13 . . . 117.99(14) ?
C11 C12 H12c . . . 121.0064 ?
C13 C12 H12c . . . 121.0065 ?
C12 C13 C14 . . . 119.12(17) ?
C12 C13 H13c . . . 120.4373 ?
C14 C13 H13c . . . 120.4377 ?
C13 C14 C15 . . . 119.25(13) ?
C13 C14 H14c . . . 120.3756 ?
C15 C14 H14c . . . 120.3753 ?
N4 C15 N5 . . . 120.20(15) ?
N4 C15 C14 . . . 122.11(13) ?
N5 C15 C14 . . . 117.68(12) ?
N5 C16 N6 . . . 120.62(12) ?
N5 C16 C17 . . . 117.81(12) ?
N6 C16 C17 . . . 121.58(15) ?
C16 C17 C18 . . . 119.07(13) ?
C16 C17 H17c . . . 120.4646 ?
C18 C17 H17c . . . 120.4633 ?
C17 C18 C19 . . . 119.75(13) ?
C17 C18 H18c . . . 120.1245 ?
C19 C18 H18c . . . 120.1242 ?
C18 C19 C20 . . . 117.77(15) ?
C18 C19 H19c . . . 121.1122 ?
C20 C19 H19c . . . 121.1129 ?
N6 C20 C19 . . . 123.97(13) ?
N6 C20 H20c . . . 118.0164 ?
C19 C20 H20c . . . 118.0161 ?

loop_
_geom_bond_atom_site_label_1
_geom_bond_atom_site_label_2
_geom_bond_site_symmetry_1
_geom_bond_site_symmetry_2
_geom_bond_distance
_geom_bond_publ_flag
Ni1 O2 . . 2.1621(11) yes
Ni1 O3 . . 2.1342(11) yes
Ni1 N1 . . 2.0719(15) yes
Ni1 N3 . . 2.0374(11) yes
Ni1 N4 . . 2.0595(15) yes
Ni1 N6 . . 2.0384(12) yes
O1 N7 . . 1.2209(19) ?
O2 N7 . . 1.2796(16) ?
O3 N7 . . 1.2789(15) ?
O4 N8 . . 1.228(2) ?
O5 N8 . . 1.2624(19) ?
O6 N8 . . 1.2646(16) ?
N1 C1 . . 1.358(2) ?
N1 C5 . . 1.3458(16) ?
N2 C5 . . 1.387(2) ?
N2 C6 . . 1.387(2) ?
N2 H2n . . 0.856(9) ?
N3 C6 . . 1.3482(18) ?
N3 C10 . . 1.355(2) ?
N4 C11 . . 1.356(2) ?
N4 C15 . . 1.3472(17) ?
N5 C15 . . 1.383(2) ?
N5 C16 . . 1.383(2) ?
N5 H5n . . 0.863(10) ?
N6 C16 . . 1.3452(18) ?
N6 C20 . . 1.360(2) ?
C1 C2 . . 1.368(3) ?
C1 H1c . . 0.96 ?
C2 C3 . . 1.3948(19) ?
C2 H2c . . 0.96 ?
C3 C4 . . 1.374(2) ?
C3 H3c . . 0.96 ?
C4 C5 . . 1.403(3) ?
C4 H4c . . 0.96 ?
C6 C7 . . 1.4055(19) ?
C7 C8 . . 1.373(3) ?
C7 H7c . . 0.96 ?
C8 C9 . . 1.396(2) ?
C8 H8c . . 0.96 ?
C9 C10 . . 1.368(2) ?
C9 H9c . . 0.96 ?
C10 H10c . . 0.96 ?
C11 C12 . . 1.365(3) ?
C11 H11c . . 0.96 ?
C12 C13 . . 1.406(2) ?
C12 H12c . . 0.96 ?
C13 C14 . . 1.372(2) ?
C13 H13c . . 0.96 ?
C14 C15 . . 1.404(2) ?
C14 H14c . . 0.96 ?
C16 C17 . . 1.4102(19) ?
C17 C18 . . 1.370(2) ?
C17 H17c . . 0.96 ?
C18 C19 . . 1.398(2) ?
C18 H18c . . 0.96 ?
C19 C20 . . 1.369(2) ?
C19 H19c . . 0.96 ?
C20 H20c . . 0.96 ?

loop_
_geom_hbond_atom_site_label_D
_geom_hbond_atom_site_label_H
_geom_hbond_atom_site_label_A
_geom_hbond_site_symmetry_A
_geom_hbond_distance_DH
_geom_hbond_distance_HA
_geom_hbond_distance_DA
_geom_hbond_angle_DHA
_geom_hbond_publ_flag
N2 H2n O6 . 0.856(13) 1.959(13) 2.8046(19) 169.4(14) yes
N5 H5n O5 4_454 0.863(14) 1.898(14) 2.7442(18) 166.3(14) yes
C4 H4c O6 . 0.96 2.53 3.2550(19) 133 yes
C9 H9c O1 4_555 0.96 2.48 3.325(2) 147 yes
C17 H17c O5 4_454 0.96 2.50 3.228(2) 133 yes
C12 H12c Cg(N6) 4_555 0.96 2.99 3.7871(17) 141 yes
